data_7717850
loop_
_publ_author_name
'Scarpi-Luttenauer, Matthieu'
'galentino, katia'
'Orvain, Christophe'
'FLUCK, Audrey'
'Cecchini, Marco'
'Mellitzer, Georg'
'Gaiddon, Christian'
'Mobian, Pierre'

_publ_section_title
;
 Platinum(II) and Ruthenium(II) Coordination complexes equipped with an
 anchoring site for binding the protein kinase enzyme pockets: synthesis,
 molecular docking and biological assays.
;
_journal_name_full 'Dalton Transactions'
_journal_paper_doi 10.1039/D4DT02984D
_journal_year 2025
_chemical_absolute_configuration ad
_chemical_formula_moiety 'C25 H22 N5 O Pt, F6 P, C3 H7 N O,solvent'
_chemical_formula_sum 'C28 H29 F6 N6 O2 P Pt'
_chemical_formula_weight 821.63
_space_group_crystal_system orthorhombic
_space_group_IT_number 19
_space_group_name_Hall 'P 2ac 2ab'
_space_group_name_H-M_alt 'P 21 21 21'
_atom_sites_solution_hydrogens geom
_audit_creation_method SHELXL-2018/3
_audit_update_record
;
2024-10-22 deposited with the CCDC.	2024-12-11 downloaded from the CCDC.
;
_cell_angle_alpha 90
_cell_angle_beta 90
_cell_angle_gamma 90
_cell_formula_units_Z 4
_cell_length_a 6.6613(4)
_cell_length_b 16.7503(10)
_cell_length_c 32.2265(18)
_cell_measurement_reflns_used 9889
_cell_measurement_temperature 173(2)
_cell_measurement_theta_max 25.30
_cell_measurement_theta_min 2.43
_cell_volume 3595.8(4)
_computing_cell_refinement 'Bruker SAINT'
_computing_data_collection 'Bruker APEX2'
_computing_data_reduction 'Bruker SAINT'
_computing_molecular_graphics 'Bruker SHELXTL'
_computing_publication_material 'Bruker SHELXTL'
_computing_structure_refinement 'SHELXL-2018/3 (Sheldrick, 2018)'
_computing_structure_solution 'SHELXT 2014/5 (Sheldrick, 2014)'
_diffrn_ambient_temperature 173(2)
_diffrn_measured_fraction_theta_full 0.999
_diffrn_measured_fraction_theta_max 0.996
_diffrn_measurement_device_type 'Bruker APEX-II CCD'
_diffrn_measurement_method '\f and \w scans'
_diffrn_radiation_type MoK\a
_diffrn_radiation_wavelength 0.71073
_diffrn_reflns_av_R_equivalents 0.0807
_diffrn_reflns_av_unetI/netI 0.0371
_diffrn_reflns_Laue_measured_fraction_full 0.999
_diffrn_reflns_Laue_measured_fraction_max 0.996
_diffrn_reflns_limit_h_max 8
_diffrn_reflns_limit_h_min -8
_diffrn_reflns_limit_k_max 22
_diffrn_reflns_limit_k_min -22
_diffrn_reflns_limit_l_max 42
_diffrn_reflns_limit_l_min -42
_diffrn_reflns_number 106407
_diffrn_reflns_point_group_measured_fraction_full 0.999
_diffrn_reflns_point_group_measured_fraction_max 0.996
_diffrn_reflns_theta_full 25.242
_diffrn_reflns_theta_max 27.958
_diffrn_reflns_theta_min 2.252
_exptl_absorpt_coefficient_mu 4.009
_exptl_absorpt_correction_T_max 0.740
_exptl_absorpt_correction_T_min 0.502
_exptl_absorpt_correction_type multi-scan
_exptl_absorpt_process_details sadabs
_exptl_crystal_colour yellow
_exptl_crystal_density_diffrn 1.518
_exptl_crystal_density_meas ?
_exptl_crystal_description prism
_exptl_crystal_F_000 1608
_exptl_crystal_size_max 0.140
_exptl_crystal_size_mid 0.120
_exptl_crystal_size_min 0.120
_refine_diff_density_max 2.100
_refine_diff_density_min -2.575
_refine_diff_density_rms 0.137
_refine_ls_abs_structure_details
;
 Flack x determined using 2889 quotients [(I+)-(I-)]/[(I+)+(I-)]
 (Parsons, Flack and Wagner, Acta Cryst. B69 (2013) 249-259).
;
_refine_ls_abs_structure_Flack 0.089(6)
_refine_ls_extinction_method none
_refine_ls_goodness_of_fit_ref 1.118
_refine_ls_hydrogen_treatment constr
_refine_ls_matrix_type full
_refine_ls_number_parameters 375
_refine_ls_number_reflns 8610
_refine_ls_number_restraints 12
_refine_ls_restrained_S_all 1.119
_refine_ls_R_factor_all 0.0644
_refine_ls_R_factor_gt 0.0556
_refine_ls_shift/su_max 0.002
_refine_ls_shift/su_mean 0.008
_refine_ls_structure_factor_coef Fsqd
_refine_ls_weighting_details 'w=1/[\s^2^(Fo^2^)+(0.0376P)^2^+22.6705P] where P=(Fo^2^+2Fc^2^)/3'
_refine_ls_weighting_scheme calc
_refine_ls_wR_factor_gt 0.1292
_refine_ls_wR_factor_ref 0.1337
_reflns_Friedel_coverage 0.765
_reflns_Friedel_fraction_full 0.999
_reflns_Friedel_fraction_max 0.995
_reflns_number_gt 7580
_reflns_number_total 8610
_reflns_threshold_expression 'I > 2\s(I)'
_cod_data_source_file d4dt02984d2.cif
_cod_data_source_block en_a_sq
_cod_depositor_comments
;
The following automatic conversions were performed:

data item '_exptl_crystal_density_meas' value 'none' was changed to
'?' -- the value is perceived as not measured.

Automatic conversion script
Id: cif_fix_values 8170 2020-07-09 18:12:32Z antanas 
;
_cod_database_code 7717850
_shelx_shelxl_version_number 2018/3
_shelx_space_group_comment
;
The symmetry employed for this shelxl refinement is uniquely defined
by the following loop, which should always be used as a source of
symmetry information in preference to the above space-group names.
They are only intended as comments.
;
_shelx_estimated_absorpt_t_min 0.604
_shelx_estimated_absorpt_t_max 0.645

loop_
_space_group_symop_operation_xyz
'x, y, z'
'-x+1/2, -y, z+1/2'
'x+1/2, -y+1/2, -z'
'-x, y+1/2, -z+1/2'

loop_
_atom_site_label
_atom_site_type_symbol
_atom_site_fract_x
_atom_site_fract_y
_atom_site_fract_z
_atom_site_U_iso_or_equiv
_atom_site_adp_type
_atom_site_occupancy
_atom_site_site_symmetry_order
_atom_site_calc_flag
_atom_site_refinement_flags_posn
_atom_site_refinement_flags_adp
_atom_site_refinement_flags_occupancy
_atom_site_disorder_assembly
_atom_site_disorder_group
Pt1 Pt 0.04011(6) 0.67565(3) 0.93966(2) 0.04841(15) Uani 1 1 d . . . . .
N1 N 0.0487(15) 0.7959(6) 0.9487(4) 0.056(3) Uani 1 1 d . . . . .
C1 C 0.053(2) 0.8529(8) 0.9196(6) 0.069(4) Uani 1 1 d . . . . .
H1 H 0.051153 0.838385 0.891144 0.083 Uiso 1 1 calc R U . . .
C2 C 0.0609(18) 0.9364(6) 0.9312(6) 0.064(5) Uani 1 1 d . . . . .
H2 H 0.060199 0.977715 0.910992 0.077 Uiso 1 1 calc R U . . .
C3 C 0.070(2) 0.9533(10) 0.9752(7) 0.076(5) Uani 1 1 d . . . . .
H3 H 0.089144 1.006710 0.984205 0.092 Uiso 1 1 calc R U . . .
C4 C 0.052(2) 0.8942(8) 1.0038(5) 0.076(5) Uani 1 1 d D . . . .
C5 C 0.0476(18) 0.8160(7) 0.9895(4) 0.059(3) Uani 1 1 d D . . . .
C6 C 0.040(2) 0.7534(7) 1.0186(4) 0.058(4) Uani 1 1 d D . . . .
C7 C 0.0452(17) 0.7704(7) 1.0607(4) 0.063(4) Uani 1 1 d D . . . .
C8 C 0.047(2) 0.7057(10) 1.0867(5) 0.066(4) Uani 1 1 d . . . . .
H8 H 0.046978 0.714176 1.115851 0.079 Uiso 1 1 calc R U . . .
C9 C 0.050(3) 0.6292(9) 1.0717(4) 0.063(4) Uani 1 1 d . . . . .
H9 H 0.053953 0.585442 1.090505 0.075 Uiso 1 1 calc R U . . .
C10 C 0.046(2) 0.6152(8) 1.0291(4) 0.052(3) Uani 1 1 d . . . . .
H10 H 0.045735 0.561930 1.018982 0.063 Uiso 1 1 calc R U . . .
N3 N 0.0422(14) 0.6768(6) 1.0022(3) 0.050(2) Uani 1 1 d . . . . .
N2 N 0.053(2) 0.9129(8) 1.0458(5) 0.085(4) Uani 1 1 d D . . . .
C11 C 0.041(2) 0.8513(9) 1.0735(5) 0.074(5) Uani 1 1 d D . . . .
O1 O 0.014(2) 0.8711(9) 1.1128(6) 0.129(6) Uani 1 1 d . . . . .
N4 N 0.0552(18) 0.6755(7) 0.8774(4) 0.066(3) Uani 1 1 d . . . . .
H4A H -0.020947 0.716154 0.867284 0.079 Uiso 1 1 calc R U . . .
H4B H 0.184405 0.683996 0.869430 0.079 Uiso 1 1 calc R U . . .
C12 C -0.016(2) 0.5990(8) 0.8597(4) 0.055(3) Uani 1 1 d . . . . .
H12 H -0.165507 0.597361 0.862726 0.067 Uiso 1 1 calc R U . . .
C13 C 0.0713(17) 0.5352(7) 0.8874(4) 0.046(3) Uani 1 1 d . . . . .
H13 H 0.220928 0.537874 0.885162 0.055 Uiso 1 1 calc R U . . .
C14 C 0.031(2) 0.5955(9) 0.8150(3) 0.084(5) Uani 1 1 d G . . . .
C15 C 0.2277(19) 0.5930(15) 0.8009(4) 0.152(13) Uani 1 1 d G . . . .
H15 H 0.335105 0.588484 0.820153 0.182 Uiso 1 1 calc R U . . .
C16 C 0.268(2) 0.5971(18) 0.7586(5) 0.23(3) Uani 1 1 d G . . . .
H16 H 0.402234 0.595453 0.748972 0.278 Uiso 1 1 calc R U . . .
C17 C 0.110(3) 0.6037(16) 0.7305(3) 0.190(18) Uani 1 1 d G . . . .
H17 H 0.137615 0.606565 0.701568 0.228 Uiso 1 1 calc R U . . .
C18 C -0.087(3) 0.6062(15) 0.7446(4) 0.183(16) Uani 1 1 d G . . . .
H18 H -0.194137 0.610709 0.725345 0.220 Uiso 1 1 calc R U . . .
C19 C -0.1266(18) 0.6021(14) 0.7869(4) 0.127(10) Uani 1 1 d G . . . .
H19 H -0.261271 0.603741 0.796525 0.152 Uiso 1 1 calc R U . . .
N5 N 0.0156(15) 0.5552(5) 0.9301(3) 0.041(2) Uani 1 1 d . . . . .
H5A H 0.097361 0.528747 0.948075 0.050 Uiso 1 1 calc R U . . .
H5B H -0.112947 0.539357 0.935002 0.050 Uiso 1 1 calc R U . . .
C20 C 0.0051(12) 0.4501(4) 0.8761(3) 0.049(3) Uani 1 1 d G . . . .
C21 C -0.1964(11) 0.4286(5) 0.8757(3) 0.063(4) Uani 1 1 d G . . . .
H21 H -0.296873 0.467726 0.880547 0.075 Uiso 1 1 calc R U . . .
C22 C -0.2509(13) 0.3498(6) 0.8680(4) 0.073(5) Uani 1 1 d G . . . .
H22 H -0.388649 0.335158 0.867718 0.087 Uiso 1 1 calc R U . . .
C23 C -0.1039(18) 0.2926(4) 0.8609(3) 0.076(5) Uani 1 1 d G . . . .
H23 H -0.141148 0.238763 0.855686 0.091 Uiso 1 1 calc R U . . .
C24 C 0.0977(16) 0.3141(5) 0.8614(3) 0.088(6) Uani 1 1 d G . . . .
H24 H 0.198131 0.274936 0.856484 0.106 Uiso 1 1 calc R U . . .
C25 C 0.1522(11) 0.3928(6) 0.8690(3) 0.067(4) Uani 1 1 d G . . . .
H25 H 0.289911 0.407504 0.869313 0.081 Uiso 1 1 calc R U . . .
P1 P 0.9342(7) 0.3978(3) 0.12923(14) 0.0650(10) Uani 1 1 d . . . . .
F1 F 1.166(2) 0.4114(9) 0.1235(5) 0.117(5) Uani 1 1 d . . . . .
F2 F 0.963(2) 0.3167(6) 0.1044(4) 0.107(3) Uani 1 1 d . . . . .
F3 F 0.971(3) 0.3548(11) 0.1704(4) 0.154(6) Uani 1 1 d . . . . .
F4 F 0.7065(18) 0.3839(8) 0.1343(4) 0.102(4) Uani 1 1 d . . . . .
F5 F 0.893(2) 0.4379(7) 0.0854(4) 0.113(4) Uani 1 1 d . . . . .
F6 F 0.913(3) 0.4783(8) 0.1518(5) 0.147(6) Uani 1 1 d . . . . .
O2 O 0.352(2) 0.5615(6) 0.4866(3) 0.081(4) Uani 1 1 d . . . . .
C26 C 0.270(3) 0.6092(11) 0.5123(5) 0.069(4) Uani 1 1 d . . . . .
H26 H 0.331766 0.613881 0.538773 0.082 Uiso 1 1 calc R U . . .
N6 N 0.112(2) 0.6517(7) 0.5059(4) 0.063(3) Uani 1 1 d . . . . .
C27 C 0.034(4) 0.6986(14) 0.5386(6) 0.114(8) Uani 1 1 d . . . . .
H27A H 0.111911 0.688835 0.563886 0.171 Uiso 1 1 calc R U . . .
H27B H -0.106725 0.684196 0.543445 0.171 Uiso 1 1 calc R U . . .
H27C H 0.042638 0.755193 0.531155 0.171 Uiso 1 1 calc R U . . .
C28 C 0.025(4) 0.6564(13) 0.4656(6) 0.114(8) Uani 1 1 d . . . . .
H28A H 0.098672 0.621048 0.446658 0.171 Uiso 1 1 calc R U . . .
H28B H 0.033678 0.711453 0.455463 0.171 Uiso 1 1 calc R U . . .
H28C H -0.115568 0.639882 0.466885 0.171 Uiso 1 1 calc R U . . .

loop_
_atom_site_aniso_label
_atom_site_aniso_U_11
_atom_site_aniso_U_22
_atom_site_aniso_U_33
_atom_site_aniso_U_23
_atom_site_aniso_U_13
_atom_site_aniso_U_12
Pt1 0.02261(17) 0.0437(2) 0.0789(3) 0.0063(3) 0.0067(2) -0.0029(2)
N1 0.017(4) 0.042(5) 0.108(10) 0.007(6) 0.001(6) -0.002(4)
C1 0.031(6) 0.043(6) 0.133(13) 0.017(7) 0.006(9) -0.008(6)
C2 0.025(6) 0.020(4) 0.148(16) 0.006(6) 0.009(8) 0.014(4)
C3 0.028(7) 0.057(9) 0.143(17) 0.004(10) -0.005(9) -0.006(6)
C4 0.018(5) 0.060(8) 0.150(17) 0.000(9) -0.004(9) -0.006(7)
C5 0.014(4) 0.048(7) 0.115(11) 0.005(7) -0.008(7) 0.007(6)
C6 0.013(4) 0.068(8) 0.094(10) -0.024(7) -0.016(7) 0.007(6)
C7 0.014(4) 0.078(8) 0.097(10) -0.031(9) -0.017(9) -0.002(6)
C8 0.022(5) 0.092(11) 0.083(10) -0.025(8) -0.003(7) -0.003(7)
C9 0.043(7) 0.078(9) 0.067(9) -0.004(7) -0.003(7) 0.011(8)
C10 0.020(5) 0.050(6) 0.087(9) -0.009(6) -0.003(7) -0.007(6)
N3 0.017(3) 0.043(5) 0.090(7) -0.004(5) -0.001(5) -0.010(7)
N2 0.027(6) 0.111(12) 0.117(13) -0.020(10) -0.009(8) 0.007(8)
C11 0.028(5) 0.093(11) 0.102(12) -0.040(10) -0.010(8) 0.017(8)
O1 0.047(8) 0.116(11) 0.222(18) -0.068(12) -0.009(10) 0.012(8)
N4 0.047(6) 0.049(6) 0.101(9) 0.019(7) 0.009(6) 0.011(9)
C12 0.040(8) 0.070(8) 0.056(7) 0.017(6) 0.013(6) 0.008(6)
C13 0.029(6) 0.051(6) 0.059(7) -0.002(5) 0.006(5) 0.003(5)
C14 0.066(9) 0.122(14) 0.065(9) 0.036(10) 0.019(9) 0.017(11)
C15 0.080(15) 0.30(4) 0.075(14) 0.03(2) 0.042(12) 0.00(2)
C16 0.13(3) 0.49(8) 0.075(18) 0.10(3) 0.025(18) -0.01(4)
C17 0.14(3) 0.37(6) 0.058(14) 0.03(2) 0.040(17) -0.03(3)
C18 0.18(4) 0.30(5) 0.063(15) 0.04(2) -0.013(18) 0.02(3)
C19 0.079(14) 0.23(3) 0.072(14) 0.012(17) -0.007(12) 0.003(18)
N5 0.036(5) 0.046(5) 0.043(5) 0.003(4) 0.005(4) 0.000(4)
C20 0.038(8) 0.068(8) 0.041(6) -0.001(5) -0.001(5) 0.008(5)
C21 0.053(8) 0.058(9) 0.076(10) -0.013(8) 0.003(7) 0.007(7)
C22 0.073(11) 0.070(10) 0.075(11) -0.015(8) 0.009(9) -0.018(8)
C23 0.110(16) 0.044(7) 0.074(11) -0.016(7) -0.014(10) 0.002(8)
C24 0.101(15) 0.080(12) 0.083(12) -0.025(10) -0.008(10) 0.027(11)
C25 0.075(11) 0.046(8) 0.080(11) -0.004(8) -0.006(9) 0.014(7)
P1 0.062(3) 0.063(2) 0.070(2) -0.0017(19) -0.004(2) 0.001(2)
F1 0.082(9) 0.136(12) 0.134(11) -0.035(9) 0.004(8) -0.004(8)
F2 0.110(8) 0.080(6) 0.131(9) -0.019(6) 0.015(7) 0.009(8)
F3 0.134(12) 0.247(18) 0.082(7) 0.049(9) -0.016(8) 0.011(13)
F4 0.068(7) 0.111(9) 0.128(10) -0.009(8) 0.007(7) 0.002(6)
F5 0.133(12) 0.102(8) 0.104(8) 0.028(7) 0.001(8) 0.037(8)
F6 0.166(16) 0.105(9) 0.172(13) -0.062(9) 0.046(12) -0.019(10)
O2 0.129(11) 0.049(6) 0.064(7) -0.013(5) 0.022(7) 0.010(6)
C26 0.065(10) 0.081(11) 0.060(9) -0.008(8) 0.002(8) 0.000(9)
N6 0.079(9) 0.056(7) 0.055(7) 0.007(5) -0.001(6) 0.009(6)
C27 0.129(19) 0.127(18) 0.086(13) -0.021(12) 0.014(14) 0.022(17)
C28 0.16(2) 0.105(15) 0.080(12) 0.007(10) -0.029(14) 0.008(17)

loop_
_atom_type_symbol
_atom_type_description
_atom_type_scat_dispersion_real
_atom_type_scat_dispersion_imag
_atom_type_scat_source
C C 0.0033 0.0016 'International Tables Vol C Tables 4.2.6.8 and 6.1.1.4'
F F 0.0171 0.0103 'International Tables Vol C Tables 4.2.6.8 and 6.1.1.4'
N N 0.0061 0.0033 'International Tables Vol C Tables 4.2.6.8 and 6.1.1.4'
O O 0.0106 0.0060 'International Tables Vol C Tables 4.2.6.8 and 6.1.1.4'
P P 0.1023 0.0942 'International Tables Vol C Tables 4.2.6.8 and 6.1.1.4'
Pt Pt -1.7033 8.3905 'International Tables Vol C Tables 4.2.6.8 and 6.1.1.4'
H H 0.0000 0.0000 'International Tables Vol C Tables 4.2.6.8 and 6.1.1.4'

loop_
_geom_angle_atom_site_label_1
_geom_angle_atom_site_label_2
_geom_angle_atom_site_label_3
_geom_angle
_geom_angle_site_symmetry_1
_geom_angle_site_symmetry_3
_geom_angle_publ_flag
N4 Pt1 N3 176.7(4) . . ?
N4 Pt1 N1 98.2(5) . . ?
N3 Pt1 N1 81.2(5) . . ?
N4 Pt1 N5 81.5(4) . . ?
N3 Pt1 N5 99.2(4) . . ?
N1 Pt1 N5 177.0(4) . . ?
C1 N1 C5 120.1(12) . . ?
C1 N1 Pt1 127.3(11) . . ?
C5 N1 Pt1 112.6(8) . . ?
N1 C1 C2 120.7(17) . . ?
C1 C2 C3 116.2(14) . . ?
C4 C3 C2 121.3(15) . . ?
C3 C4 C5 117.6(16) . . ?
C3 C4 N2 119.8(15) . . ?
C5 C4 N2 122.4(12) . . ?
N1 C5 C4 123.8(12) . . ?
N1 C5 C6 117.5(11) . . ?
C4 C5 C6 118.8(12) . . ?
C7 C6 N3 124.3(12) . . ?
C7 C6 C5 119.9(11) . . ?
N3 C6 C5 115.7(11) . . ?
C8 C7 C6 115.8(12) . . ?
C8 C7 C11 125.5(13) . . ?
C6 C7 C11 118.7(12) . . ?
C7 C8 C9 121.7(14) . . ?
C8 C9 C10 120.2(14) . . ?
N3 C10 C9 120.4(12) . . ?
C10 N3 C6 117.5(11) . . ?
C10 N3 Pt1 129.5(9) . . ?
C6 N3 Pt1 113.0(8) . . ?
C11 N2 C4 117.7(12) . . ?
O1 C11 N2 116.3(14) . . ?
O1 C11 C7 121.4(15) . . ?
N2 C11 C7 122.2(13) . . ?
C12 N4 Pt1 111.8(8) . . ?
C14 C12 N4 110.2(12) . . ?
C14 C12 C13 117.8(12) . . ?
N4 C12 C13 105.0(11) . . ?
N5 C13 C12 107.3(10) . . ?
N5 C13 C20 111.2(9) . . ?
C12 C13 C20 114.0(10) . . ?
C15 C14 C19 120.0 . . ?
C15 C14 C12 121.4(11) . . ?
C19 C14 C12 118.4(11) . . ?
C14 C15 C16 120.0 . . ?
C17 C16 C15 120.0 . . ?
C16 C17 C18 120.0 . . ?
C19 C18 C17 120.0 . . ?
C18 C19 C14 120.0 . . ?
C13 N5 Pt1 110.2(7) . . ?
C21 C20 C25 120.0 . . ?
C21 C20 C13 121.3(7) . . ?
C25 C20 C13 118.5(7) . . ?
C22 C21 C20 120.0 . . ?
C21 C22 C23 120.0 . . ?
C24 C23 C22 120.0 . . ?
C23 C24 C25 120.0 . . ?
C24 C25 C20 120.0 . . ?
F3 P1 F6 91.0(9) . . ?
F3 P1 F4 89.8(8) . . ?
F6 P1 F4 89.4(8) . . ?
F3 P1 F1 90.7(9) . . ?
F6 P1 F1 91.2(9) . . ?
F4 P1 F1 179.2(8) . . ?
F3 P1 F2 90.9(8) . . ?
F6 P1 F2 177.3(8) . . ?
F4 P1 F2 92.5(7) . . ?
F1 P1 F2 86.9(7) . . ?
F3 P1 F5 176.9(9) . . ?
F6 P1 F5 91.9(8) . . ?
F4 P1 F5 89.3(8) . . ?
F1 P1 F5 90.2(9) . . ?
F2 P1 F5 86.3(7) . . ?
O2 C26 N6 126.3(17) . . ?
C26 N6 C27 119.2(16) . . ?
C26 N6 C28 120.5(16) . . ?
C27 N6 C28 120.1(17) . . ?

loop_
_geom_bond_atom_site_label_1
_geom_bond_atom_site_label_2
_geom_bond_distance
_geom_bond_site_symmetry_2
_geom_bond_publ_flag
Pt1 N4 2.008(12) . ?
Pt1 N3 2.015(11) . ?
Pt1 N1 2.036(10) . ?
Pt1 N5 2.048(9) . ?
N1 C1 1.337(18) . ?
N1 C5 1.356(17) . ?
C1 C2 1.448(18) . ?
C2 C3 1.45(2) . ?
C3 C4 1.36(2) . ?
C4 C5 1.389(15) . ?
C4 N2 1.389(16) . ?
C5 C6 1.410(15) . ?
C6 C7 1.387(16) . ?
C6 N3 1.387(15) . ?
C7 C8 1.37(2) . ?
C7 C11 1.415(15) . ?
C8 C9 1.37(2) . ?
C9 C10 1.39(2) . ?
C10 N3 1.349(16) . ?
N2 C11 1.367(16) . ?
C11 O1 1.32(2) . ?
N4 C12 1.481(19) . ?
C12 C14 1.473(15) . ?
C12 C13 1.511(17) . ?
C13 N5 1.464(15) . ?
C13 C20 1.536(14) . ?
C14 C15 1.3900 . ?
C14 C19 1.3900 . ?
C15 C16 1.3900 . ?
C16 C17 1.3900 . ?
C17 C18 1.3900 . ?
C18 C19 1.3900 . ?
C20 C21 1.3900 . ?
C20 C25 1.3900 . ?
C21 C22 1.3900 . ?
C22 C23 1.3900 . ?
C23 C24 1.3900 . ?
C24 C25 1.3900 . ?
P1 F3 1.529(12) . ?
P1 F6 1.540(13) . ?
P1 F4 1.543(13) . ?
P1 F1 1.571(14) . ?
P1 F2 1.588(11) . ?
P1 F5 1.588(12) . ?
O2 C26 1.274(19) . ?
C26 N6 1.29(2) . ?
N6 C27 1.41(2) . ?
N6 C28 1.42(2) . ?

loop_
_geom_torsion_atom_site_label_1
_geom_torsion_atom_site_label_2
_geom_torsion_atom_site_label_3
_geom_torsion_atom_site_label_4
_geom_torsion
_geom_torsion_site_symmetry_1
_geom_torsion_site_symmetry_2
_geom_torsion_site_symmetry_3
_geom_torsion_site_symmetry_4
_geom_torsion_publ_flag
C5 N1 C1 C2 1(2) . . . . ?
Pt1 N1 C1 C2 -179.4(8) . . . . ?
N1 C1 C2 C3 2(2) . . . . ?
C1 C2 C3 C4 -6(2) . . . . ?
C2 C3 C4 C5 7(2) . . . . ?
C2 C3 C4 N2 -177.5(14) . . . . ?
C1 N1 C5 C4 0(2) . . . . ?
Pt1 N1 C5 C4 -179.6(11) . . . . ?
C1 N1 C5 C6 179.3(13) . . . . ?
Pt1 N1 C5 C6 -0.2(15) . . . . ?
C3 C4 C5 N1 -4(2) . . . . ?
N2 C4 C5 N1 -179.1(14) . . . . ?
C3 C4 C5 C6 176.3(15) . . . . ?
N2 C4 C5 C6 1(2) . . . . ?
N1 C5 C6 C7 178.1(12) . . . . ?
C4 C5 C6 C7 -2.5(18) . . . . ?
N1 C5 C6 N3 2.1(18) . . . . ?
C4 C5 C6 N3 -178.4(13) . . . . ?
N3 C6 C7 C8 -1(2) . . . . ?
C5 C6 C7 C8 -177.0(14) . . . . ?
N3 C6 C7 C11 -179.6(13) . . . . ?
C5 C6 C7 C11 5(2) . . . . ?
C6 C7 C8 C9 2(2) . . . . ?
C11 C7 C8 C9 179.6(16) . . . . ?
C7 C8 C9 C10 -1(3) . . . . ?
C8 C9 C10 N3 1(3) . . . . ?
C9 C10 N3 C6 -0.6(19) . . . . ?
C9 C10 N3 Pt1 179.1(11) . . . . ?
C7 C6 N3 C10 1.0(18) . . . . ?
C5 C6 N3 C10 176.7(13) . . . . ?
C7 C6 N3 Pt1 -178.7(11) . . . . ?
C5 C6 N3 Pt1 -3.0(14) . . . . ?
C3 C4 N2 C11 -177.6(15) . . . . ?
C5 C4 N2 C11 -3(2) . . . . ?
C4 N2 C11 O1 -170.6(13) . . . . ?
C4 N2 C11 C7 5(2) . . . . ?
C8 C7 C11 O1 -9(2) . . . . ?
C6 C7 C11 O1 169.3(15) . . . . ?
C8 C7 C11 N2 175.6(16) . . . . ?
C6 C7 C11 N2 -6(2) . . . . ?
Pt1 N4 C12 C14 -169.8(9) . . . . ?
Pt1 N4 C12 C13 -41.9(11) . . . . ?
C14 C12 C13 N5 176.0(12) . . . . ?
N4 C12 C13 N5 52.9(12) . . . . ?
C14 C12 C13 C20 -60.5(16) . . . . ?
N4 C12 C13 C20 176.4(9) . . . . ?
N4 C12 C14 C15 65.6(17) . . . . ?
C13 C12 C14 C15 -54.8(19) . . . . ?
N4 C12 C14 C19 -108.5(14) . . . . ?
C13 C12 C14 C19 131.1(14) . . . . ?
C19 C14 C15 C16 0.0 . . . . ?
C12 C14 C15 C16 -174.0(15) . . . . ?
C14 C15 C16 C17 0.0 . . . . ?
C15 C16 C17 C18 0.0 . . . . ?
C16 C17 C18 C19 0.0 . . . . ?
C17 C18 C19 C14 0.0 . . . . ?
C15 C14 C19 C18 0.0 . . . . ?
C12 C14 C19 C18 174.2(15) . . . . ?
C12 C13 N5 Pt1 -40.6(11) . . . . ?
C20 C13 N5 Pt1 -165.8(7) . . . . ?
N5 C13 C20 C21 62.8(11) . . . . ?
C12 C13 C20 C21 -58.5(12) . . . . ?
N5 C13 C20 C25 -113.0(9) . . . . ?
C12 C13 C20 C25 125.7(9) . . . . ?
C25 C20 C21 C22 0.0 . . . . ?
C13 C20 C21 C22 -175.7(9) . . . . ?
C20 C21 C22 C23 0.0 . . . . ?
C21 C22 C23 C24 0.0 . . . . ?
C22 C23 C24 C25 0.0 . . . . ?
C23 C24 C25 C20 0.0 . . . . ?
C21 C20 C25 C24 0.0 . . . . ?
C13 C20 C25 C24 175.9(9) . . . . ?
O2 C26 N6 C27 176.6(19) . . . . ?
O2 C26 N6 C28 -8(3) . . . . ?
